data_1518064
loop_
_publ_author_name
'Huang, An-Cheng'
'Sumby, Christopher J.'
'Tiekink, Edward R. T.'
'Taylor, Dennis K.'

_publ_section_title
;
 Synthesis of guaia-4(5)-en-11-ol, guaia-5(6)-en-11-ol, aciphyllene,
 1-epi-melicodenones C and E, and other guaiane-type sesquiterpenoids via
 the diastereoselective epoxidation of guaiol.
;
_journal_issue 11
_journal_name_full 'Journal of natural products'
_journal_page_first 2522
_journal_page_last 2536
_journal_paper_doi 10.1021/np500611z
_journal_volume 77
_journal_year 2014
_chemical_absolute_configuration ad
_chemical_formula_moiety 'C15 H24 O2'
_chemical_formula_sum 'C15 H24 O2'
_chemical_formula_weight 236.34
_chemical_name_systematic ?
_space_group_IT_number 19
_symmetry_cell_setting orthorhombic
_symmetry_space_group_name_Hall 'P 2ac 2ab'
_symmetry_space_group_name_H-M 'P 21 21 21'
_atom_sites_solution_hydrogens geom
_atom_sites_solution_primary direct
_atom_sites_solution_secondary difmap
_audit_creation_method SHELXL-97
_cell_angle_alpha 90.00
_cell_angle_beta 90.00
_cell_angle_gamma 90.00
_cell_formula_units_Z 4
_cell_length_a 5.9098(1)
_cell_length_b 14.8542(2)
_cell_length_c 15.2437(2)
_cell_measurement_reflns_used 7696
_cell_measurement_temperature 100(2)
_cell_measurement_theta_max 76.3585
_cell_measurement_theta_min 2.8965
_cell_volume 1338.17(3)
_computing_cell_refinement 'CrysAlis PRO (Agilent, 2013)'
_computing_data_collection 'CrysAlis PRO (Agilent, 2013)'
_computing_data_reduction 'CrysAlis PRO (Agilent, 2013)'
_computing_molecular_graphics
;
ORTEP-3 for Windows (Farrugia, 2012) and DIAMOND (Brandenburg, 2006)
;
_computing_publication_material 'publCIF (Westrip, 2010)'
_computing_structure_refinement 'SHELXL97 (Sheldrick, 2008)'
_computing_structure_solution 'SHELXS97 (Sheldrick, 2008)'
_diffrn_ambient_temperature 100(2)
_diffrn_detector_area_resol_mean 10.4041
_diffrn_measured_fraction_theta_full 0.996
_diffrn_measured_fraction_theta_max 0.996
_diffrn_measurement_device_type 'Agilent Technologies SuperNova Dual diffractometer with Atlas detector'
_diffrn_measurement_method '\w scan'
_diffrn_radiation_monochromator Mirror
_diffrn_radiation_source 'SuperNova (Cu) X-ray Source'
_diffrn_radiation_type CuK\a
_diffrn_radiation_wavelength 1.54184
_diffrn_reflns_av_R_equivalents 0.0264
_diffrn_reflns_av_sigmaI/netI 0.0190
_diffrn_reflns_limit_h_max 6
_diffrn_reflns_limit_h_min -7
_diffrn_reflns_limit_k_max 18
_diffrn_reflns_limit_k_min -17
_diffrn_reflns_limit_l_max 19
_diffrn_reflns_limit_l_min -17
_diffrn_reflns_number 12502
_diffrn_reflns_theta_full 76.56
_diffrn_reflns_theta_max 76.56
_diffrn_reflns_theta_min 4.16
_diffrn_standards_decay_% 0
_diffrn_standards_interval_count 0
_diffrn_standards_interval_time 0
_diffrn_standards_number 0
_exptl_absorpt_coefficient_mu 0.590
_exptl_absorpt_correction_T_max 1.00000
_exptl_absorpt_correction_T_min 0.67138
_exptl_absorpt_correction_type multi-scan
_exptl_absorpt_process_details 'CrysAlis PRO (Agilent, 2013)'
_exptl_crystal_colour colourless
_exptl_crystal_density_diffrn 1.173
_exptl_crystal_density_method 'not measured'
_exptl_crystal_description prism
_exptl_crystal_F_000 520
_exptl_crystal_size_max 0.40
_exptl_crystal_size_mid 0.05
_exptl_crystal_size_min 0.05
_refine_diff_density_max 0.188
_refine_diff_density_min -0.144
_refine_diff_density_rms 0.034
_refine_ls_abs_structure_details 'Flack (1983) 1157 Friedel pairs'
_refine_ls_abs_structure_Flack -0.01(16)
_refine_ls_extinction_method none
_refine_ls_goodness_of_fit_ref 1.063
_refine_ls_hydrogen_treatment mixed
_refine_ls_matrix_type full
_refine_ls_number_parameters 155
_refine_ls_number_reflns 2804
_refine_ls_number_restraints 0
_refine_ls_restrained_S_all 1.063
_refine_ls_R_factor_all 0.0297
_refine_ls_R_factor_gt 0.0290
_refine_ls_shift/su_max 0.000
_refine_ls_shift/su_mean 0.000
_refine_ls_structure_factor_coef Fsqd
_refine_ls_weighting_details 'calc w=1/[\s^2^(Fo^2^)+(0.0415P)^2^+0.2443P] where P=(Fo^2^+2Fc^2^)/3'
_refine_ls_weighting_scheme calc
_refine_ls_wR_factor_gt 0.0752
_refine_ls_wR_factor_ref 0.0760
_reflns_number_gt 2745
_reflns_number_total 2804
_reflns_threshold_expression I>2\s(I)
_cod_data_source_file np500611z_si_006.cif
_cod_data_source_block a
_cod_depositor_comments 'Adding full bibliography for 1518063--1518067.cif.'
_cod_original_sg_symbol_Hall 'P 2ac 2ab '
_cod_database_code 1518064

loop_
_symmetry_equiv_pos_as_xyz
'x, y, z'
'-x+1/2, -y, z+1/2'
'-x, y+1/2, -z+1/2'
'x+1/2, -y+1/2, -z'

loop_
_atom_site_label
_atom_site_type_symbol
_atom_site_fract_x
_atom_site_fract_y
_atom_site_fract_z
_atom_site_U_iso_or_equiv
_atom_site_adp_type
_atom_site_occupancy
_atom_site_symmetry_multiplicity
_atom_site_calc_flag
_atom_site_refinement_flags
O1 O 0.10989(13) 0.77762(5) 0.77354(5) 0.01810(16) Uani 1 1 d .
O2 O 0.46394(15) 1.00299(5) 0.94576(5) 0.02245(19) Uani 1 1 d .
C1 C 0.21984(19) 0.86346(8) 0.64263(7) 0.0196(2) Uani 1 1 d .
H1 H 0.1198 0.9164 0.6543 0.024 Uiso 1 1 calc R
C2 C 0.0815(2) 0.78749(8) 0.59889(7) 0.0234(2) Uani 1 1 d .
H2A H -0.0805 0.7925 0.6146 0.028 Uiso 1 1 calc R
H2B H 0.0960 0.7903 0.5343 0.028 Uiso 1 1 calc R
C3 C 0.18213(19) 0.69907(8) 0.63436(7) 0.0197(2) Uani 1 1 d .
H3A H 0.0641 0.6520 0.6392 0.024 Uiso 1 1 calc R
H3B H 0.3044 0.6769 0.5956 0.024 Uiso 1 1 calc R
C3A C 0.27434(18) 0.72383(7) 0.72412(7) 0.0163(2) Uani 1 1 d .
C4 C 0.41009(18) 0.65532(7) 0.77520(7) 0.0175(2) Uani 1 1 d .
H4 H 0.3261 0.5970 0.7710 0.021 Uiso 1 1 calc R
C5 C 0.4350(2) 0.67630(7) 0.87340(7) 0.0186(2) Uani 1 1 d .
H5A H 0.2817 0.6863 0.8977 0.022 Uiso 1 1 calc R
H5B H 0.4976 0.6222 0.9025 0.022 Uiso 1 1 calc R
C6 C 0.58256(19) 0.75695(7) 0.89901(7) 0.0180(2) Uani 1 1 d .
H6A H 0.6191 0.7524 0.9622 0.022 Uiso 1 1 calc R
H6B H 0.7267 0.7534 0.8661 0.022 Uiso 1 1 calc R
C7 C 0.47485(18) 0.84914(7) 0.88179(7) 0.0156(2) Uani 1 1 d .
H7 H 0.3165 0.8471 0.9048 0.019 Uiso 1 1 calc R
C8 C 0.46213(19) 0.87490(7) 0.78455(7) 0.0172(2) Uani 1 1 d .
H8A H 0.4219 0.9395 0.7806 0.021 Uiso 1 1 calc R
H8B H 0.6149 0.8678 0.7588 0.021 Uiso 1 1 calc R
C8A C 0.29727(18) 0.82238(7) 0.72915(7) 0.0162(2) Uani 1 1 d .
C9 C 0.4210(2) 0.89237(8) 0.58618(7) 0.0246(2) Uani 1 1 d .
H9A H 0.5039 0.9406 0.6160 0.037 Uiso 1 1 calc R
H9B H 0.3661 0.9142 0.5293 0.037 Uiso 1 1 calc R
H9C H 0.5218 0.8408 0.5770 0.037 Uiso 1 1 calc R
C10 C 0.64048(19) 0.64022(8) 0.73131(7) 0.0212(2) Uani 1 1 d .
H10A H 0.6182 0.6272 0.6689 0.032 Uiso 1 1 calc R
H10B H 0.7172 0.5893 0.7594 0.032 Uiso 1 1 calc R
H10C H 0.7332 0.6945 0.7376 0.032 Uiso 1 1 calc R
C11 C 0.59966(18) 0.92256(7) 0.93133(7) 0.0172(2) Uani 1 1 d .
C12 C 0.5216(2) 0.94647(7) 1.01970(7) 0.0216(2) Uani 1 1 d .
H12A H 0.3997 0.9095 1.0460 0.026 Uiso 1 1 calc R
H12B H 0.6352 0.9694 1.0619 0.026 Uiso 1 1 calc R
C13 C 0.8414(2) 0.94133(8) 0.90581(8) 0.0240(2) Uani 1 1 d .
H13A H 0.9054 0.9866 0.9455 0.036 Uiso 1 1 calc R
H13B H 0.8462 0.9640 0.8455 0.036 Uiso 1 1 calc R
H13C H 0.9298 0.8857 0.9099 0.036 Uiso 1 1 calc R

loop_
_atom_site_aniso_label
_atom_site_aniso_U_11
_atom_site_aniso_U_22
_atom_site_aniso_U_33
_atom_site_aniso_U_23
_atom_site_aniso_U_13
_atom_site_aniso_U_12
O1 0.0151(3) 0.0197(3) 0.0196(3) -0.0021(3) 0.0033(3) -0.0004(3)
O2 0.0282(4) 0.0164(4) 0.0227(4) -0.0025(3) -0.0029(3) 0.0070(3)
C1 0.0205(5) 0.0198(5) 0.0186(5) 0.0011(4) -0.0030(4) 0.0018(4)
C2 0.0235(5) 0.0259(6) 0.0207(5) 0.0000(4) -0.0054(5) -0.0004(5)
C3 0.0196(5) 0.0208(5) 0.0187(5) -0.0028(4) -0.0007(4) -0.0015(4)
C3A 0.0146(5) 0.0172(5) 0.0169(5) -0.0018(4) 0.0023(4) -0.0014(4)
C4 0.0195(5) 0.0134(4) 0.0197(5) -0.0006(4) 0.0000(4) -0.0025(4)
C5 0.0227(5) 0.0152(5) 0.0179(5) 0.0028(4) 0.0003(4) -0.0018(4)
C6 0.0214(5) 0.0154(5) 0.0172(5) -0.0002(4) -0.0017(4) 0.0000(4)
C7 0.0159(5) 0.0150(5) 0.0159(5) -0.0007(4) 0.0001(4) 0.0001(4)
C8 0.0200(5) 0.0144(5) 0.0173(5) 0.0010(4) -0.0013(4) -0.0007(4)
C8A 0.0153(5) 0.0167(5) 0.0166(5) 0.0009(4) 0.0008(4) 0.0003(4)
C9 0.0280(6) 0.0267(6) 0.0191(5) 0.0058(4) -0.0008(4) -0.0012(5)
C10 0.0208(5) 0.0193(5) 0.0234(5) -0.0042(4) -0.0001(4) 0.0020(4)
C11 0.0196(5) 0.0137(5) 0.0183(5) -0.0011(4) -0.0016(4) 0.0028(4)
C12 0.0264(6) 0.0189(5) 0.0197(5) -0.0019(4) -0.0016(4) 0.0047(4)
C13 0.0209(5) 0.0228(6) 0.0284(6) -0.0056(4) -0.0009(5) -0.0045(5)

loop_
_atom_type_symbol
_atom_type_description
_atom_type_scat_dispersion_real
_atom_type_scat_dispersion_imag
_atom_type_scat_source
C C 0.0181 0.0091 'International Tables Vol C Tables 4.2.6.8 and 6.1.1.4'
H H 0.0000 0.0000 'International Tables Vol C Tables 4.2.6.8 and 6.1.1.4'
O O 0.0492 0.0322 'International Tables Vol C Tables 4.2.6.8 and 6.1.1.4'

loop_
_geom_angle_atom_site_label_1
_geom_angle_atom_site_label_2
_geom_angle_atom_site_label_3
_geom_angle
C8A O1 C3A 60.45(6)
C12 O2 C11 60.76(7)
C8A C1 C9 111.48(9)
C8A C1 C2 103.89(9)
C9 C1 C2 111.94(10)
C8A C1 H1 109.8
C9 C1 H1 109.8
C2 C1 H1 109.8
C3 C2 C1 105.50(9)
C3 C2 H2A 110.6
C1 C2 H2A 110.6
C3 C2 H2B 110.6
C1 C2 H2B 110.6
H2A C2 H2B 108.8
C3A C3 C2 104.38(9)
C3A C3 H3A 110.9
C2 C3 H3A 110.9
C3A C3 H3B 110.9
C2 C3 H3B 110.9
H3A C3 H3B 108.9
O1 C3A C8A 59.50(7)
O1 C3A C4 116.99(9)
C8A C3A C4 126.42(9)
O1 C3A C3 110.93(9)
C8A C3A C3 108.72(9)
C4 C3A C3 119.45(9)
C3A C4 C10 110.18(9)
C3A C4 C5 114.59(9)
C10 C4 C5 111.70(9)
C3A C4 H4 106.6
C10 C4 H4 106.6
C5 C4 H4 106.6
C6 C5 C4 117.47(9)
C6 C5 H5A 107.9
C4 C5 H5A 107.9
C6 C5 H5B 107.9
C4 C5 H5B 107.9
H5A C5 H5B 107.2
C7 C6 C5 114.74(9)
C7 C6 H6A 108.6
C5 C6 H6A 108.6
C7 C6 H6B 108.6
C5 C6 H6B 108.6
H6A C6 H6B 107.6
C11 C7 C6 110.79(9)
C11 C7 C8 109.00(8)
C6 C7 C8 114.15(8)
C11 C7 H7 107.5
C6 C7 H7 107.5
C8 C7 H7 107.5
C8A C8 C7 116.38(9)
C8A C8 H8A 108.2
C7 C8 H8A 108.2
C8A C8 H8B 108.2
C7 C8 H8B 108.2
H8A C8 H8B 107.3
O1 C8A C3A 60.06(7)
O1 C8A C8 117.84(9)
C3A C8A C8 127.12(9)
O1 C8A C1 110.87(8)
C3A C8A C1 108.99(9)
C8 C8A C1 118.16(9)
C1 C9 H9A 109.5
C1 C9 H9B 109.5
H9A C9 H9B 109.5
C1 C9 H9C 109.5
H9A C9 H9C 109.5
H9B C9 H9C 109.5
C4 C10 H10A 109.5
C4 C10 H10B 109.5
H10A C10 H10B 109.5
C4 C10 H10C 109.5
H10A C10 H10C 109.5
H10B C10 H10C 109.5
O2 C11 C12 59.30(7)
O2 C11 C13 114.18(9)
C12 C11 C13 119.37(10)
O2 C11 C7 113.40(9)
C12 C11 C7 118.54(10)
C13 C11 C7 117.72(9)
O2 C12 C11 59.94(7)
O2 C12 H12A 117.8
C11 C12 H12A 117.8
O2 C12 H12B 117.8
C11 C12 H12B 117.8
H12A C12 H12B 114.9
C11 C13 H13A 109.5
C11 C13 H13B 109.5
H13A C13 H13B 109.5
C11 C13 H13C 109.5
H13A C13 H13C 109.5
H13B C13 H13C 109.5

loop_
_geom_bond_atom_site_label_1
_geom_bond_atom_site_label_2
_geom_bond_distance
O1 C8A 1.4581(13)
O1 C3A 1.4664(13)
O2 C12 1.4462(14)
O2 C11 1.4557(12)
C1 C8A 1.5235(14)
C1 C9 1.5290(16)
C1 C2 1.5446(16)
C1 H1 1.0000
C2 C3 1.5398(15)
C2 H2A 0.9900
C2 H2B 0.9900
C3 C3A 1.5180(14)
C3 H3A 0.9900
C3 H3B 0.9900
C3A C8A 1.4721(14)
C3A C4 1.5118(15)
C4 C10 1.5335(15)
C4 C5 1.5362(14)
C4 H4 1.0000
C5 C6 1.5323(14)
C5 H5A 0.9900
C5 H5B 0.9900
C6 C7 1.5327(14)
C6 H6A 0.9900
C6 H6B 0.9900
C7 C11 1.5179(14)
C7 C8 1.5327(14)
C7 H7 1.0000
C8 C8A 1.5070(14)
C8 H8A 0.9900
C8 H8B 0.9900
C9 H9A 0.9800
C9 H9B 0.9800
C9 H9C 0.9800
C10 H10A 0.9800
C10 H10B 0.9800
C10 H10C 0.9800
C11 C12 1.4675(15)
C11 C13 1.5066(16)
C12 H12A 0.9900
C12 H12B 0.9900
C13 H13A 0.9800
C13 H13B 0.9800
C13 H13C 0.9800

loop_
_geom_torsion_atom_site_label_1
_geom_torsion_atom_site_label_2
_geom_torsion_atom_site_label_3
_geom_torsion_atom_site_label_4
_geom_torsion
C8A C1 C2 C3 -28.04(11)
C9 C1 C2 C3 92.38(11)
C1 C2 C3 C3A 28.23(11)
C8A O1 C3A C4 118.24(10)
C8A O1 C3A C3 -100.00(10)
C2 C3 C3A O1 45.96(11)
C2 C3 C3A C8A -17.67(12)
C2 C3 C3A C4 -173.34(10)
O1 C3A C4 C10 -151.59(9)
C8A C3A C4 C10 -80.99(13)
C3 C3A C4 C10 70.01(12)
O1 C3A C4 C5 -24.62(13)
C8A C3A C4 C5 45.98(15)
C3 C3A C4 C5 -163.02(9)
C3A C4 C5 C6 -69.31(13)
C10 C4 C5 C6 56.87(12)
C4 C5 C6 C7 74.27(12)
C5 C6 C7 C11 164.08(9)
C5 C6 C7 C8 -72.43(12)
C11 C7 C8 C8A -165.56(9)
C6 C7 C8 C8A 69.98(12)
C3A O1 C8A C8 -118.91(11)
C3A O1 C8A C1 100.51(10)
C4 C3A C8A O1 -102.71(12)
C3 C3A C8A O1 103.77(9)
O1 C3A C8A C8 103.88(12)
C4 C3A C8A C8 1.17(18)
C3 C3A C8A C8 -152.35(10)
O1 C3A C8A C1 -103.68(9)
C4 C3A C8A C1 153.61(10)
C3 C3A C8A C1 0.09(12)
C7 C8 C8A O1 22.31(13)
C7 C8 C8A C3A -49.74(15)
C7 C8 C8A C1 160.01(9)
C9 C1 C8A O1 -167.59(9)
C2 C1 C8A O1 -46.86(11)
C9 C1 C8A C3A -103.29(11)
C2 C1 C8A C3A 17.44(11)
C9 C1 C8A C8 51.97(13)
C2 C1 C8A C8 172.70(9)
C12 O2 C11 C13 -111.02(11)
C12 O2 C11 C7 110.39(11)
C6 C7 C11 O2 -157.95(9)
C8 C7 C11 O2 75.64(11)
C6 C7 C11 C12 -91.40(11)
C8 C7 C11 C12 142.19(10)
C6 C7 C11 C13 65.02(12)
C8 C7 C11 C13 -61.38(12)
C13 C11 C12 O2 102.27(11)
C7 C11 C12 O2 -101.71(10)
